data_7230987
loop_
_publ_author_name
'Kyratzis, Nicholas'
'Cao, Winnie'
'Izgorodina, Ekaterina I.'
'Turner, David R.'

_publ_section_title
;
 Structural changes in coordination polymers in response to small changes
 in steric bulk (H vs. Me): an experimental and theoretical study
;
_journal_issue 29
_journal_name_full CrystEngComm
_journal_page_first 4115
_journal_paper_doi 10.1039/C8CE00744F
_journal_volume 20
_journal_year 2018
_chemical_formula_moiety 'C27 H12 Cu N3 O12, C3 H7 N O, C2 H8 N'
_chemical_formula_sum 'C32 H27 Cu N5 O13'
_chemical_formula_weight 753.12
_space_group_crystal_system triclinic
_space_group_IT_number 2
_space_group_name_Hall '-P 1'
_space_group_name_H-M_alt 'P -1'
_symmetry_space_group_name_Hall '-P 1'
_symmetry_space_group_name_H-M 'P -1'
_atom_sites_solution_hydrogens mixed
_audit_creation_date 2018-01-25
_audit_creation_method
;
Olex2 1.2
(compiled 2017.08.10 svn.r3458 for OlexSys, GUI svn.r5381)
;
_audit_update_record
;
2018-04-30 deposited with the CCDC.
2018-06-21 downloaded from the CCDC.
;
_cell_angle_alpha 113.74(3)
_cell_angle_beta 98.29(3)
_cell_angle_gamma 92.58(3)
_cell_formula_units_Z 2
_cell_length_a 9.864(2)
_cell_length_b 13.216(3)
_cell_length_c 13.312(3)
_cell_measurement_reflns_used 57978
_cell_measurement_temperature 100(2)
_cell_measurement_theta_max 31.652
_cell_measurement_theta_min 1.694
_cell_volume 1561.7(7)
_computing_cell_refinement 'XDS (Kabsch, 1993)'
_computing_data_collection 'BluIce (McPhillips, 2002)'
_computing_data_reduction 'XDS (Kabsch, 1993)'
_computing_molecular_graphics 'Olex2 (Dolomanov et al., 2009)'
_computing_publication_material 'Olex2 (Dolomanov et al., 2009)'
_computing_structure_refinement 'ShelXL (Sheldrick, 2015)'
_computing_structure_solution 'SHELXT 2014/5 (Sheldrick, 2014)'
_diffrn_ambient_temperature 100.0
_diffrn_measured_fraction_theta_full 0.986
_diffrn_measured_fraction_theta_max 0.832
_diffrn_measurement_device_type 'ADSC Quantum 210r'
_diffrn_measurement_method 'phi scans'
_diffrn_radiation_type synchrotron
_diffrn_radiation_wavelength 0.7108
_diffrn_reflns_av_R_equivalents 0.0710
_diffrn_reflns_av_unetI/netI 0.0361
_diffrn_reflns_Laue_measured_fraction_full 0.986
_diffrn_reflns_Laue_measured_fraction_max 0.832
_diffrn_reflns_limit_h_max 14
_diffrn_reflns_limit_h_min -14
_diffrn_reflns_limit_k_max 19
_diffrn_reflns_limit_k_min -19
_diffrn_reflns_limit_l_max 18
_diffrn_reflns_limit_l_min -18
_diffrn_reflns_number 57978
_diffrn_reflns_point_group_measured_fraction_full 0.986
_diffrn_reflns_point_group_measured_fraction_max 0.832
_diffrn_reflns_theta_full 27.500
_diffrn_reflns_theta_max 31.656
_diffrn_reflns_theta_min 1.694
_diffrn_source 'MX1 Beamline Australian Synchrotron'
_exptl_absorpt_coefficient_mu 0.779
_exptl_absorpt_correction_type none
_exptl_crystal_colour green
_exptl_crystal_density_diffrn 1.602
_exptl_crystal_description block
_exptl_crystal_F_000 774
_exptl_crystal_recrystallization_method 'Crystallised at elevated temperature from synthesis'
_exptl_crystal_size_max 0.02
_exptl_crystal_size_mid 0.02
_exptl_crystal_size_min 0.01
_refine_diff_density_max 1.810
_refine_diff_density_min -1.495
_refine_diff_density_rms 0.106
_refine_ls_extinction_method none
_refine_ls_goodness_of_fit_ref 1.038
_refine_ls_hydrogen_treatment mixed
_refine_ls_matrix_type full
_refine_ls_number_parameters 470
_refine_ls_number_reflns 8771
_refine_ls_number_restraints 4
_refine_ls_restrained_S_all 1.039
_refine_ls_R_factor_all 0.0842
_refine_ls_R_factor_gt 0.0684
_refine_ls_shift/su_max 0.000
_refine_ls_shift/su_mean 0.000
_refine_ls_structure_factor_coef Fsqd
_refine_ls_weighting_details 'w=1/[\s^2^(Fo^2^)+(0.1225P)^2^+1.7457P] where P=(Fo^2^+2Fc^2^)/3'
_refine_ls_weighting_scheme calc
_refine_ls_wR_factor_gt 0.1913
_refine_ls_wR_factor_ref 0.2073
_reflns_Friedel_coverage 0.000
_reflns_number_gt 7041
_reflns_number_total 8771
_reflns_threshold_expression 'I > 2\s(I)'
_cod_data_source_file c8ce00744f2.cif
_cod_data_source_block 6
_cod_depositor_comments 'Adding full bibliography for 7230978--7230987.cif.'
_cod_original_cell_volume 1561.7(6)
_cod_database_code 7230987
_shelx_shelxl_version_number 2017/1
_shelx_space_group_comment
;
The symmetry employed for this shelxl refinement is uniquely defined
by the following loop, which should always be used as a source of
symmetry information in preference to the above space-group names.
They are only intended as comments.
;
_shelx_estimated_absorpt_t_max 0.992
_shelx_estimated_absorpt_t_min 0.985
_olex2_refinement_description
;
1. Fixed Uiso
 At 1.2 times of:
  All C(H) groups, All C(H,H) groups
 At 1.5 times of:
  All C(H,H,H) groups, All N(H,H) groups
2. Restrained distances
 N4-C30
 1.45 with sigma of 0.01
 O13-C28
 1.25 with sigma of 0.005
 N5-H5A = N5-H5B
 0.91 with sigma of 0.01
3.a Secondary CH2 refined with riding coordinates:
 C2(H2A,H2B), C17(H17A,H17B), C20(H20A,H20B)
3.b Aromatic/amide H refined with riding coordinates:
 C7(H7), C9(H9), C10(H10), C12(H12), C25(H25), C27(H27), C28(H28)
3.c Idealised Me refined as rotating group:
 C29(H29A,H29B,H29C), C30(H30A,H30B,H30C), C31(H31A,H31B,H31C), C32(H32A,H32B,
 H32C)
;
_olex2_submission_special_instructions 'No special instructions were received'

loop_
_space_group_symop_operation_xyz
'x, y, z'
'-x, -y, -z'

loop_
_atom_site_label
_atom_site_type_symbol
_atom_site_fract_x
_atom_site_fract_y
_atom_site_fract_z
_atom_site_U_iso_or_equiv
_atom_site_adp_type
_atom_site_occupancy
_atom_site_site_symmetry_order
_atom_site_calc_flag
_atom_site_refinement_flags_posn
Cu1 Cu 0.62324(3) 0.05255(3) 0.53632(3) 0.03530(13) Uani 1 1 d .
O1 O 0.3202(2) 0.09313(19) 0.55762(18) 0.0406(5) Uani 1 1 d .
O2 O 0.5335(2) 0.18223(18) 0.61970(18) 0.0384(5) Uani 1 1 d .
O3 O 0.4574(3) 0.4814(3) 0.6944(2) 0.0613(7) Uani 1 1 d .
O4 O 0.4379(3) 0.2401(2) 0.8563(2) 0.0511(6) Uani 1 1 d .
O5 O 1.0245(3) 0.7981(3) 1.1029(3) 0.0659(8) Uani 1 1 d .
O6 O 1.0338(3) 0.5404(3) 1.2448(3) 0.0732(10) Uani 1 1 d .
O7 O 0.9668(2) 0.8060(2) 1.3456(2) 0.0466(6) Uani 1 1 d .
O8 O 1.1800(2) 0.8692(2) 1.4363(2) 0.0476(6) Uani 1 1 d .
O9 O 0.3642(2) -0.0095(2) 0.33704(19) 0.0434(5) Uani 1 1 d .
O10 O 0.5778(3) 0.0798(2) 0.40104(19) 0.0461(5) Uani 1 1 d .
O11 O 0.3999(4) -0.0920(3) 0.0277(3) 0.0720(9) Uani 1 1 d .
O12 O 0.2649(4) 0.2073(3) 0.2945(2) 0.0701(9) Uani 1 1 d .
N1 N 0.4498(3) 0.3595(2) 0.7754(2) 0.0368(5) Uani 1 1 d .
N2 N 1.0385(3) 0.6609(3) 1.1635(3) 0.0516(8) Uani 1 1 d .
N3 N 0.3297(4) 0.0560(3) 0.1643(3) 0.0596(9) Uani 1 1 d .
C1 C 0.4058(3) 0.1775(3) 0.6149(2) 0.0360(6) Uani 1 1 d .
C2 C 0.3467(3) 0.2829(3) 0.6825(3) 0.0418(7) Uani 1 1 d .
H2A H 0.312993 0.319881 0.633705 0.050 Uiso 1 1 calc R
H2B H 0.267271 0.263361 0.711625 0.050 Uiso 1 1 calc R
C3 C 0.5044(3) 0.4554(3) 0.7687(3) 0.0438(7) Uani 1 1 d .
C4 C 0.4954(3) 0.3236(3) 0.8575(3) 0.0385(6) Uani 1 1 d .
C5 C 0.6219(3) 0.5226(3) 0.8573(3) 0.0419(7) Uani 1 1 d .
C6 C 0.6164(3) 0.3889(2) 0.9423(2) 0.0370(6) Uani 1 1 d .
C7 C 0.6792(5) 0.6192(3) 0.8572(3) 0.0570(10) Uani 1 1 d .
H7 H 0.640929 0.644280 0.802796 0.068 Uiso 1 1 calc R
C8 C 0.6772(3) 0.4852(2) 0.9379(2) 0.0356(6) Uani 1 1 d .
C9 C 0.6714(4) 0.3549(3) 1.0223(3) 0.0481(8) Uani 1 1 d .
H9 H 0.628788 0.290763 1.025682 0.058 Uiso 1 1 calc R
C10 C 0.7940(5) 0.6802(3) 0.9374(3) 0.0592(10) Uani 1 1 d .
H10 H 0.831340 0.748290 0.938591 0.071 Uiso 1 1 calc R
C11 C 0.7958(3) 0.5453(2) 1.0163(2) 0.0381(6) Uani 1 1 d .
C12 C 0.7908(4) 0.4146(3) 1.0995(3) 0.0530(9) Uani 1 1 d .
H12 H 0.828715 0.390522 1.154749 0.064 Uiso 1 1 calc R
C13 C 0.8532(3) 0.6443(3) 1.0135(3) 0.0468(8) Uani 1 1 d .
C14 C 0.8523(3) 0.5074(3) 1.0952(3) 0.0450(7) Uani 1 1 d .
C15 C 0.9777(4) 0.7078(3) 1.0964(3) 0.0523(9) Uani 1 1 d .
C16 C 0.9812(4) 0.5686(3) 1.1743(3) 0.0533(9) Uani 1 1 d .
C17 C 1.1516(3) 0.7291(3) 1.2530(3) 0.0573(10) Uani 1 1 d .
H17A H 1.208421 0.773552 1.226415 0.069 Uiso 1 1 calc R
H17B H 1.211121 0.680507 1.275087 0.069 Uiso 1 1 calc R
C18 C 1.0934(3) 0.8068(3) 1.3536(3) 0.0430(7) Uani 1 1 d .
C19 C 0.4664(4) 0.0472(3) 0.3325(3) 0.0454(7) Uani 1 1 d .
C20 C 0.4646(5) 0.0776(5) 0.2339(4) 0.0668(12) Uani 1 1 d .
H20A H 0.497592 0.157684 0.262101 0.080 Uiso 1 1 calc R
H20B H 0.529883 0.035082 0.187549 0.080 Uiso 1 1 calc R
C21 C 0.3088(5) -0.0358(4) 0.0601(4) 0.0582(10) Uani 1 1 d .
C22 C 0.2347(5) 0.1280(4) 0.2049(3) 0.0591(10) Uani 1 1 d .
C23 C 0.1677(4) -0.0590(3) -0.0063(3) 0.0523(8) Uani 1 1 d .
C24 C 0.0948(4) 0.1050(3) 0.1353(3) 0.0503(8) Uani 1 1 d .
C25 C 0.1374(5) -0.1500(3) -0.1075(3) 0.0558(9) Uani 1 1 d .
H25 H 0.206233 -0.197007 -0.134082 0.067 Uiso 1 1 calc R
C26 C 0.0666(4) 0.0117(3) 0.0329(3) 0.0480(8) Uani 1 1 d .
C27 C -0.0048(5) 0.1728(3) 0.1707(3) 0.0560(9) Uani 1 1 d .
H27 H 0.016388 0.236592 0.239594 0.067 Uiso 1 1 calc R
O13 O 0.1901(11) 0.6811(7) 0.6784(6) 0.213(4) Uani 1 1 d D
N4 N 0.2371(6) 0.5607(4) 0.5222(3) 0.0813(13) Uani 1 1 d D
C28 C 0.1921(15) 0.5806(7) 0.6124(7) 0.193(7) Uani 1 1 d D
H28 H 0.160783 0.521595 0.629888 0.232 Uiso 1 1 calc R
C29 C 0.2570(11) 0.4547(8) 0.4420(6) 0.147(4) Uani 1 1 d .
H29A H 0.235744 0.453146 0.367083 0.220 Uiso 1 1 calc GR
H29B H 0.195813 0.396942 0.446778 0.220 Uiso 1 1 calc GR
H29C H 0.353086 0.441024 0.456703 0.220 Uiso 1 1 calc GR
C30 C 0.2965(16) 0.6531(9) 0.5073(12) 0.260(11) Uani 1 1 d D
H30A H 0.395188 0.667599 0.538692 0.391 Uiso 1 1 calc GR
H30B H 0.251175 0.718946 0.545492 0.391 Uiso 1 1 calc GR
H30C H 0.283906 0.636106 0.427576 0.391 Uiso 1 1 calc GR
N5 N 0.9028(3) 1.0116(3) 1.3638(2) 0.0445(6) Uani 1 1 d D
H5A H 0.879(5) 1.070(3) 1.421(3) 0.067 Uiso 1 1 d DR
H5B H 0.920(5) 0.942(2) 1.358(4) 0.067 Uiso 1 1 d DR
C31 C 0.8127(4) 0.9876(4) 1.2569(3) 0.0508(8) Uani 1 1 d .
H31A H 0.858993 0.944247 1.195445 0.076 Uiso 1 1 calc GR
H31B H 0.792701 1.057599 1.252065 0.076 Uiso 1 1 calc GR
H31C H 0.726265 0.944835 1.251988 0.076 Uiso 1 1 calc GR
C32 C 1.0379(4) 1.0724(4) 1.3779(3) 0.0533(9) Uani 1 1 d .
H32A H 1.087797 1.027342 1.319798 0.080 Uiso 1 1 calc GR
H32B H 1.091322 1.087594 1.451399 0.080 Uiso 1 1 calc GR
H32C H 1.024412 1.142885 1.371695 0.080 Uiso 1 1 calc GR

loop_
_atom_site_aniso_label
_atom_site_aniso_U_11
_atom_site_aniso_U_22
_atom_site_aniso_U_33
_atom_site_aniso_U_23
_atom_site_aniso_U_13
_atom_site_aniso_U_12
Cu1 0.02566(17) 0.0411(2) 0.02700(18) 0.00478(14) -0.00045(12) -0.00861(13)
O1 0.0279(9) 0.0418(11) 0.0342(10) 0.0007(8) 0.0000(8) -0.0090(8)
O2 0.0268(9) 0.0418(11) 0.0342(10) 0.0054(8) 0.0017(7) -0.0066(8)
O3 0.0646(17) 0.0607(16) 0.0497(14) 0.0250(13) -0.0170(13) -0.0162(13)
O4 0.0497(14) 0.0440(12) 0.0478(13) 0.0140(10) -0.0044(11) -0.0195(11)
O5 0.0520(15) 0.0632(17) 0.0582(16) 0.0066(13) 0.0030(13) -0.0332(13)
O6 0.0659(18) 0.0554(16) 0.0612(17) 0.0006(13) -0.0306(15) 0.0061(14)
O7 0.0261(10) 0.0461(12) 0.0499(13) 0.0037(10) 0.0047(9) -0.0061(9)
O8 0.0315(10) 0.0508(13) 0.0383(11) -0.0023(10) 0.0052(8) -0.0118(9)
O9 0.0353(11) 0.0533(13) 0.0337(10) 0.0138(9) -0.0018(8) -0.0053(9)
O10 0.0411(12) 0.0570(14) 0.0322(10) 0.0143(10) -0.0005(9) -0.0114(10)
O11 0.068(2) 0.0655(19) 0.086(2) 0.0391(18) 0.0024(17) 0.0098(16)
O12 0.081(2) 0.0667(18) 0.0453(14) 0.0169(13) -0.0116(14) -0.0244(16)
N1 0.0281(11) 0.0360(12) 0.0337(11) 0.0052(9) -0.0016(9) -0.0077(9)
N2 0.0290(12) 0.0506(15) 0.0431(14) -0.0096(12) -0.0010(10) -0.0076(11)
N3 0.062(2) 0.072(2) 0.0451(16) 0.0312(16) -0.0064(14) -0.0055(17)
C1 0.0273(12) 0.0395(14) 0.0294(12) 0.0055(10) -0.0017(10) -0.0075(10)
C2 0.0293(13) 0.0408(15) 0.0391(15) 0.0042(12) -0.0037(11) -0.0054(11)
C3 0.0399(15) 0.0438(16) 0.0374(15) 0.0108(12) -0.0024(12) -0.0084(13)
C4 0.0337(13) 0.0353(13) 0.0350(13) 0.0054(11) 0.0021(11) -0.0082(11)
C5 0.0396(15) 0.0395(15) 0.0349(14) 0.0072(12) 0.0000(12) -0.0119(12)
C6 0.0306(13) 0.0352(13) 0.0330(13) 0.0045(11) -0.0002(10) -0.0053(11)
C7 0.063(2) 0.054(2) 0.0465(19) 0.0211(16) -0.0067(16) -0.0213(18)
C8 0.0274(12) 0.0350(13) 0.0314(12) 0.0023(10) 0.0023(10) -0.0051(10)
C9 0.0545(19) 0.0364(15) 0.0409(16) 0.0087(12) -0.0043(14) -0.0047(14)
C10 0.062(2) 0.052(2) 0.051(2) 0.0169(16) -0.0027(17) -0.0275(18)
C11 0.0280(12) 0.0360(13) 0.0334(13) -0.0010(11) 0.0028(10) -0.0056(11)
C12 0.057(2) 0.0415(16) 0.0419(17) 0.0060(13) -0.0127(15) 0.0023(15)
C13 0.0351(15) 0.0460(16) 0.0403(15) 0.0022(13) 0.0023(12) -0.0166(13)
C14 0.0362(15) 0.0381(15) 0.0377(15) -0.0037(12) -0.0042(12) 0.0015(12)
C15 0.0363(15) 0.0523(19) 0.0438(17) -0.0022(14) 0.0053(13) -0.0158(14)
C16 0.0417(17) 0.0458(17) 0.0437(17) -0.0055(14) -0.0091(14) 0.0084(14)
C17 0.0290(14) 0.060(2) 0.0460(18) -0.0122(15) -0.0021(12) -0.0054(14)
C18 0.0271(13) 0.0412(15) 0.0434(16) 0.0017(12) 0.0039(11) -0.0050(11)
C19 0.0430(16) 0.0524(18) 0.0343(14) 0.0146(13) 0.0004(12) -0.0057(14)
C20 0.059(2) 0.096(3) 0.049(2) 0.041(2) -0.0064(18) -0.014(2)
C21 0.067(2) 0.059(2) 0.053(2) 0.0317(18) 0.0000(18) 0.0004(19)
C22 0.074(3) 0.060(2) 0.0390(17) 0.0230(16) -0.0060(17) -0.015(2)
C23 0.067(2) 0.0484(18) 0.0428(17) 0.0252(15) -0.0025(16) 0.0014(16)
C24 0.067(2) 0.0443(17) 0.0358(15) 0.0183(13) -0.0052(15) -0.0052(16)
C25 0.076(3) 0.0463(18) 0.0473(19) 0.0231(16) 0.0063(18) 0.0069(18)
C26 0.065(2) 0.0422(16) 0.0358(15) 0.0204(13) -0.0039(14) -0.0037(15)
C27 0.083(3) 0.0431(17) 0.0386(16) 0.0178(14) 0.0004(17) -0.0041(18)
O13 0.273(11) 0.166(7) 0.116(5) -0.045(5) 0.095(6) 0.018(7)
N4 0.118(4) 0.066(2) 0.0433(18) 0.0096(16) -0.002(2) 0.025(2)
C28 0.304(18) 0.230(13) 0.094(6) 0.089(8) 0.075(9) 0.162(13)
C29 0.182(9) 0.159(8) 0.056(3) 0.002(4) -0.002(4) 0.085(7)
C30 0.34(2) 0.107(7) 0.264(16) 0.099(9) -0.186(15) -0.080(10)
N5 0.0377(13) 0.0529(16) 0.0363(13) 0.0119(12) 0.0081(10) -0.0016(12)
C31 0.0378(16) 0.067(2) 0.0396(16) 0.0173(16) 0.0019(13) -0.0097(15)
C32 0.0380(16) 0.073(2) 0.0431(17) 0.0232(17) -0.0019(13) -0.0115(16)

loop_
_atom_type_symbol
_atom_type_description
_atom_type_scat_dispersion_real
_atom_type_scat_dispersion_imag
_atom_type_scat_source
C C 0.0030 0.0020 'International Tables Vol C Tables 4.2.6.8 and 6.1.1.4'
H H 0.0000 0.0000 'International Tables Vol C Tables 4.2.6.8 and 6.1.1.4'
Cu Cu 0.3410 1.2900 'International Tables Vol C Tables 4.2.6.8 and 6.1.1.4'
N N 0.0070 0.0030 'International Tables Vol C Tables 4.2.6.8 and 6.1.1.4'
O O 0.0120 0.0060 'International Tables Vol C Tables 4.2.6.8 and 6.1.1.4'

loop_
_geom_angle_atom_site_label_1
_geom_angle_atom_site_label_2
_geom_angle_atom_site_label_3
_geom_angle
_geom_angle_site_symmetry_1
_geom_angle_site_symmetry_3
O1 Cu1 Cu1 83.97(7) 2_656 2_656
O1 Cu1 O8 91.36(10) 2_656 2_767
O2 Cu1 Cu1 85.67(7) . 2_656
O2 Cu1 O1 169.64(8) . 2_656
O2 Cu1 O8 98.88(10) . 2_767
O2 Cu1 O9 89.40(10) . 2_656
O2 Cu1 O10 90.18(11) . .
O8 Cu1 Cu1 169.36(7) 2_767 2_656
O9 Cu1 Cu1 88.52(7) 2_656 2_656
O9 Cu1 O1 90.18(11) 2_656 2_656
O9 Cu1 O8 101.08(11) 2_656 2_767
O10 Cu1 Cu1 81.18(8) . 2_656
O10 Cu1 O1 88.39(11) . 2_656
O10 Cu1 O8 89.17(11) . 2_767
O10 Cu1 O9 169.69(9) . 2_656
C1 O1 Cu1 122.4(2) . 2_656
C1 O2 Cu1 122.0(2) . .
C18 O8 Cu1 136.4(2) . 2_767
C19 O9 Cu1 117.6(2) . 2_656
C19 O10 Cu1 126.3(2) . .
C3 N1 C2 118.1(3) . .
C4 N1 C2 115.8(3) . .
C4 N1 C3 125.6(2) . .
C15 N2 C16 125.4(3) . .
C15 N2 C17 117.0(3) . .
C16 N2 C17 115.3(4) . .
C21 N3 C20 117.0(4) . .
C22 N3 C20 117.3(4) . .
C22 N3 C21 125.8(4) . .
O1 C1 C2 116.3(3) . .
O2 C1 O1 125.9(3) . .
O2 C1 C2 117.8(2) . .
N1 C2 C1 111.3(2) . .
O3 C3 N1 121.4(3) . .
O3 C3 C5 122.5(3) . .
N1 C3 C5 116.1(3) . .
O4 C4 N1 119.9(3) . .
O4 C4 C6 122.6(3) . .
N1 C4 C6 117.5(3) . .
C7 C5 C3 119.3(3) . .
C7 C5 C8 120.6(3) . .
C8 C5 C3 120.0(3) . .
C8 C6 C4 119.1(3) . .
C9 C6 C4 120.6(3) . .
C9 C6 C8 120.3(3) . .
C5 C7 C10 119.6(4) . .
C5 C8 C6 121.4(3) . .
C5 C8 C11 119.4(3) . .
C6 C8 C11 119.2(3) . .
C6 C9 C12 120.3(3) . .
C13 C10 C7 121.3(4) . .
C8 C11 C13 118.6(3) . .
C14 C11 C8 119.6(3) . .
C14 C11 C13 121.8(3) . .
C14 C12 C9 120.1(3) . .
C10 C13 C11 120.3(3) . .
C10 C13 C15 121.1(3) . .
C11 C13 C15 118.6(3) . .
C11 C14 C16 119.2(3) . .
C12 C14 C11 120.5(3) . .
C12 C14 C16 120.3(3) . .
O5 C15 N2 121.7(3) . .
O5 C15 C13 120.9(4) . .
N2 C15 C13 117.4(3) . .
O6 C16 N2 121.1(3) . .
O6 C16 C14 122.1(4) . .
N2 C16 C14 116.8(3) . .
N2 C17 C18 109.8(3) . .
O7 C18 O8 125.5(3) . .
O7 C18 C17 118.4(3) . .
O8 C18 C17 116.1(3) . .
O9 C19 O10 126.4(3) . .
O9 C19 C20 119.7(3) . .
O10 C19 C20 113.9(3) . .
N3 C20 C19 114.0(4) . .
O11 C21 N3 121.9(4) . .
O11 C21 C23 122.6(4) . .
N3 C21 C23 115.5(4) . .
O12 C22 N3 120.6(4) . .
O12 C22 C24 121.7(5) . .
N3 C22 C24 117.7(3) . .
C25 C23 C21 119.0(4) . .
C25 C23 C26 120.4(4) . .
C26 C23 C21 120.6(4) . .
C26 C24 C22 118.8(4) . .
C27 C24 C22 120.9(4) . .
C27 C24 C26 120.3(4) . .
C23 C25 C27 119.6(4) . 2
C23 C26 C26 119.3(4) . 2
C24 C26 C23 121.6(4) . .
C24 C26 C26 119.2(5) . 2
C24 C27 C25 121.2(4) . 2
C28 N4 C29 126.7(7) . .
C28 N4 C30 117.6(9) . .
C29 N4 C30 114.7(9) . .
O13 C28 N4 118.3(9) . .
C31 N5 C32 113.8(3) . .

loop_
_geom_bond_atom_site_label_1
_geom_bond_atom_site_label_2
_geom_bond_distance
_geom_bond_site_symmetry_2
Cu1 Cu1 2.5907(12) 2_656
Cu1 O1 1.985(2) 2_656
Cu1 O2 1.960(2) .
Cu1 O8 2.070(2) 2_767
Cu1 O9 1.974(2) 2_656
Cu1 O10 1.969(2) .
O1 C1 1.258(3) .
O2 C1 1.250(3) .
O3 C3 1.211(4) .
O4 C4 1.211(4) .
O5 C15 1.225(5) .
O6 C16 1.202(5) .
O7 C18 1.237(4) .
O8 C18 1.246(4) .
O9 C19 1.252(4) .
O10 C19 1.255(4) .
O11 C21 1.209(6) .
O12 C22 1.214(5) .
N1 C2 1.458(4) .
N1 C3 1.396(4) .
N1 C4 1.384(4) .
N2 C15 1.367(6) .
N2 C16 1.390(6) .
N2 C17 1.462(4) .
N3 C20 1.452(5) .
N3 C21 1.406(6) .
N3 C22 1.373(6) .
C1 C2 1.518(4) .
C3 C5 1.481(4) .
C4 C6 1.476(4) .
C5 C7 1.372(5) .
C5 C8 1.406(5) .
C6 C8 1.408(4) .
C6 C9 1.367(5) .
C7 C10 1.396(5) .
C8 C11 1.409(4) .
C9 C12 1.408(5) .
C10 C13 1.355(6) .
C11 C13 1.419(5) .
C11 C14 1.394(5) .
C12 C14 1.369(6) .
C13 C15 1.484(4) .
C14 C16 1.488(4) .
C17 C18 1.531(5) .
C19 C20 1.518(5) .
C21 C23 1.483(6) .
C22 C24 1.491(6) .
C23 C25 1.378(5) .
C23 C26 1.407(6) .
C24 C26 1.401(5) .
C24 C27 1.364(6) .
C25 C27 1.398(6) 2
C26 C26 1.414(7) 2
O13 C28 1.267(5) .
N4 C28 1.273(11) .
N4 C29 1.421(8) .
N4 C30 1.427(8) .
N5 C31 1.470(5) .
N5 C32 1.472(5) .

loop_
_geom_hbond_atom_site_label_D
_geom_hbond_atom_site_label_H
_geom_hbond_atom_site_label_A
_geom_hbond_distance_DH
_geom_hbond_distance_HA
_geom_hbond_distance_DA
_geom_hbond_angle_DHA
_geom_hbond_site_symmetry_A
_geom_hbond_publ_flag
N5 H5A O8 0.911(10) 1.93(3) 2.756(4) 150(4) 2_778 yes
N5 H5B O7 0.914(10) 1.829(12) 2.741(4) 176(5) . yes
